data_7055594
loop_
_publ_author_name
'Mazej, Zoran'
'Goreshnik, Evgeny A.'

_publ_section_title
;
 Largest perfluorometallate [Ti10F45]5&#x2212;oligomer and polymeric
 ([Ti3F13]&#x2212;)\\infty and ([TiF5]&#x2212;)\\infty anions prepared as
 [XeF5]+salts
;
_journal_issue 9
_journal_name_full 'New J. Chem.'
_journal_page_first 7320
_journal_paper_doi 10.1039/C6NJ00955G
_journal_volume 40
_journal_year 2016
_chemical_formula_moiety 'F26 Ti6, 2(F5 Xe)'
_chemical_formula_sum 'F36 Ti6 Xe2'
_chemical_formula_weight 1233.80
_space_group_crystal_system triclinic
_space_group_IT_number 2
_space_group_name_Hall '-P 1'
_space_group_name_H-M_alt 'P -1'
_symmetry_space_group_name_Hall '-P 1'
_symmetry_space_group_name_H-M 'P -1'
_audit_creation_date 2014-04-09
_audit_creation_method
;
  Olex2 1.2-ac2
  (compiled 2012.03.27 svn.r2268, GUI svn.r4156)
;
_cell_angle_alpha 89.601(5)
_cell_angle_beta 69.992(5)
_cell_angle_gamma 77.717(5)
_cell_formula_units_Z 2
_cell_length_a 9.7699(6)
_cell_length_b 11.0276(6)
_cell_length_c 13.4581(7)
_cell_measurement_reflns_used 4483
_cell_measurement_temperature 150.00(10)
_cell_measurement_theta_max 29.2290
_cell_measurement_theta_min 4.0200
_cell_volume 1327.83(14)
_computing_cell_refinement
;
CrysAlisPro, Agilent Technologies,
Version 1.171.37.27a (release 02-12-2013 CrysAlis171 .NET)
(compiled Dec  2 2013,13:24:55)
;
_computing_data_collection
;
CrysAlisPro, Agilent Technologies,
Version 1.171.37.27a (release 02-12-2013 CrysAlis171 .NET)
(compiled Dec  2 2013,13:24:55)
;
_computing_data_reduction
;
CrysAlisPro, Agilent Technologies,
Version 1.171.37.27a (release 02-12-2013 CrysAlis171 .NET)
(compiled Dec  2 2013,13:24:55)
;
_computing_molecular_graphics
;
Crystal Impact GbR, Bonn, Germany (2004-2005) DIAMOND v3.1.
;
_computing_publication_material
;
O. V. Dolomanov, L. J. Bourhis, R. J. Gildea, J. A. K. Howard and H. Puschmann,
OLEX2: a complete structure solution, refinement and analysis program.
J. Appl. Cryst. (2009). 42, 339-341.
;
_computing_structure_refinement
;
 SHELXL-2014/7 (Sheldrick, 2014)
;
_computing_structure_solution
;
SHELXS, G.M. Sheldrick, Acta Cryst.
(2008). A64, 112-122
;
_diffrn_ambient_environment N~2~
_diffrn_ambient_temperature 150.00(10)
_diffrn_detector 'CCD plate'
_diffrn_detector_area_resol_mean 10.6426
_diffrn_detector_type Atlas
_diffrn_measured_fraction_theta_full 0.9972
_diffrn_measured_fraction_theta_max 0.8132
_diffrn_measurement_details
;
  1 omega  -58.00   34.00   1.0000  109.9000
omega____ theta____ kappa____ phi______ frames
    -       11.3380  -57.0000 -180.0000 92

  2 omega  -15.00   77.00   1.0000  109.9000
omega____ theta____ kappa____ phi______ frames
    -       11.3380   77.0000   90.0000 92

  3 omega  -17.00   82.00   1.0000  109.9000
omega____ theta____ kappa____ phi______ frames
    -       11.3380   57.0000  -30.0000 99
;
_diffrn_measurement_device 'four-circle diffractometer'
_diffrn_measurement_device_type 'New Gemini, Dual, Cu at zero, Atlas'
_diffrn_measurement_method '\w scans'
_diffrn_orient_matrix_UB_11 0.0273985000
_diffrn_orient_matrix_UB_12 0.0447131000
_diffrn_orient_matrix_UB_13 0.0208602000
_diffrn_orient_matrix_UB_21 0.0743565000
_diffrn_orient_matrix_UB_22 -0.0310823000
_diffrn_orient_matrix_UB_23 -0.0299076000
_diffrn_orient_matrix_UB_31 -0.0022866000
_diffrn_orient_matrix_UB_32 0.0372861000
_diffrn_orient_matrix_UB_33 -0.0428102000
_diffrn_radiation_monochromator graphite
_diffrn_radiation_probe x-ray
_diffrn_radiation_type 'Mo K\a'
_diffrn_radiation_wavelength 0.71073
_diffrn_reflns_av_R_equivalents 0.0470
_diffrn_reflns_av_unetI/netI 0.0754
_diffrn_reflns_limit_h_max 13
_diffrn_reflns_limit_h_min -13
_diffrn_reflns_limit_k_max 10
_diffrn_reflns_limit_k_min -15
_diffrn_reflns_limit_l_max 17
_diffrn_reflns_limit_l_min -18
_diffrn_reflns_number 9831
_diffrn_reflns_theta_full 25.000000
_diffrn_reflns_theta_max 29.75
_diffrn_reflns_theta_min 3.61
_diffrn_source 'Enhance (Mo) X-ray Source'
_exptl_absorpt_coefficient_mu 4.471
_exptl_absorpt_correction_T_max 0.933
_exptl_absorpt_correction_T_min 0.599
_exptl_absorpt_correction_type analytical
_exptl_absorpt_process_details
;
CrysAlisPro, Agilent Technologies,
Version 1.171.37.27a (release 02-12-2013 CrysAlis171 .NET)
(compiled Dec  2 2013,13:24:55)
Analytical numeric absorption correction using a multifaceted crystal
            model based on expressions derived by R.C. Clark & J.S. Reid.
(Clark, R. C. & Reid, J. S. (1995). Acta Cryst. A51, 887-897)
Empirical absorption correction using spherical harmonics,
 implemented in SCALE3 ABSPACK scaling algorithm.
;
_exptl_crystal_colour colourless
_exptl_crystal_colour_primary colourless
_exptl_crystal_density_diffrn 3.0857
_exptl_crystal_description needle
_exptl_crystal_F_000 1128
_exptl_crystal_size_max 0.4274
_exptl_crystal_size_mid 0.1085
_exptl_crystal_size_min 0.031
_refine_diff_density_max 4.392
_refine_diff_density_min -1.768
_refine_diff_density_rms 0.330
_refine_ls_d_res_low 5.643995
_refine_ls_extinction_method none
_refine_ls_goodness_of_fit_ref 1.001
_refine_ls_hydrogen_treatment undef
_refine_ls_matrix_type full
_refine_ls_number_parameters 397
_refine_ls_number_reflns 6164
_refine_ls_number_restraints 0
_refine_ls_restrained_S_all 1.001
_refine_ls_R_factor_all 0.0826
_refine_ls_R_factor_gt 0.0579
_refine_ls_shift/su_max 0.001
_refine_ls_shift/su_mean 0.000
_refine_ls_structure_factor_coef Fsqd
_refine_ls_weighting_details 'w=1/[\s^2^(Fo^2^)+(0.0924P)^2^] where P=(Fo^2^+2Fc^2^)/3'
_refine_ls_weighting_scheme calc
_refine_ls_wR_factor_gt 0.1438
_refine_ls_wR_factor_ref 0.1540
_reflns_Friedel_coverage 0.0
_reflns_limit_h_max 13
_reflns_limit_h_min -12
_reflns_limit_k_max 15
_reflns_limit_k_min -14
_reflns_limit_l_max 18
_reflns_limit_l_min 0
_reflns_number_gt 4404
_reflns_number_total 6162
_reflns_threshold_expression I>=2u(I)
_cod_data_source_file c6nj00955g3.cif
_cod_data_source_block XeF5Ti3F13
_cod_depositor_comments 'Adding full bibliography for 7055592--7055594.cif.'
_cod_original_cell_volume 1327.82(14)
_cod_database_code 7055594

loop_
_space_group_symop_id
_space_group_symop_operation_xyz
1 x,y,z
2 -x,-y,-z

loop_
_atom_site_label
_atom_site_type_symbol
_atom_site_fract_x
_atom_site_fract_y
_atom_site_fract_z
_atom_site_U_iso_or_equiv
_atom_site_adp_type
_atom_site_occupancy
_atom_site_site_symmetry_order
_atom_site_calc_flag
Xe1 Xe 0.65124(5) 0.70981(5) 0.83562(4) 0.01545(15) Uani 1 1 d
Xe2 Xe 0.75604(6) 0.61598(5) 0.27831(4) 0.02018(16) Uani 1 1 d
Ti1 Ti 0.78296(15) 1.05868(14) 0.75103(10) 0.0118(3) Uani 1 1 d
Ti2 Ti 0.69867(15) 0.89155(14) 0.53941(10) 0.0122(3) Uani 1 1 d
Ti3 Ti 0.91513(16) 1.31303(14) 0.56157(10) 0.0128(3) Uani 1 1 d
Ti4 Ti 0.81468(15) 1.15237(14) 0.35377(10) 0.0119(3) Uani 1 1 d
Ti5 Ti 0.72347(15) 0.99050(14) 0.13644(10) 0.0123(3) Uani 1 1 d
Ti6 Ti 1.10560(15) 0.76949(14) 0.05118(10) 0.0128(3) Uani 1 1 d
F1 F 0.7848(6) 0.5879(5) 0.7405(4) 0.0292(13) Uani 1 1 d
F2 F 0.5011(6) 0.6617(5) 0.8035(4) 0.0285(13) Uani 1 1 d
F3 F 0.6279(6) 0.5769(5) 0.9148(4) 0.0305(13) Uani 1 1 d
F4 F 0.5174(5) 0.7887(5) 0.9621(4) 0.0238(12) Uani 1 1 d
F5 F 0.7995(6) 0.7038(5) 0.8916(4) 0.0255(12) Uani 1 1 d
F6 F 0.7272(6) 0.5472(5) 0.4067(4) 0.0279(12) Uani 1 1 d
F7 F 0.5562(5) 0.6906(5) 0.3270(4) 0.0259(12) Uani 1 1 d
F8 F 0.6789(7) 0.4864(6) 0.2599(5) 0.0358(14) Uani 1 1 d
F9 F 0.9290(6) 0.4949(5) 0.2217(4) 0.0291(12) Uani 1 1 d
F10 F 0.7574(6) 0.6342(5) 0.1413(4) 0.0283(12) Uani 1 1 d
F11 F 0.7489(5) 0.9145(5) 0.8085(3) 0.0190(10) Uani 1 1 d
F12 F 0.6031(5) 1.1446(5) 0.8142(4) 0.0234(11) Uani 1 1 d
F13 F 0.8548(5) 1.1077(5) 0.8540(3) 0.0199(11) Uani 1 1 d
F14 F 0.8420(5) 1.1969(5) 0.6735(3) 0.0176(10) Uani 1 1 d
F15 F 0.7417(5) 1.0095(5) 0.6318(3) 0.0179(10) Uani 1 1 d
F16 F 0.5128(5) 0.9675(5) 0.5944(3) 0.0197(11) Uani 1 1 d
F17 F 0.6943(5) 0.7794(5) 0.6389(3) 0.0183(10) Uani 1 1 d
F18 F 0.6908(5) 0.7926(5) 0.4384(3) 0.0181(10) Uani 1 1 d
F19 F 0.9167(5) 0.8345(5) 0.4893(3) 0.0180(10) Uani 1 1 d
F20 F 0.7440(5) 1.0189(5) 0.4404(3) 0.0167(10) Uani 1 1 d
F21 F 0.8335(5) 1.2131(5) 0.4795(3) 0.0176(10) Uani 1 1 d
F22 F 0.9885(6) 1.3858(5) 0.4453(4) 0.0235(12) Uani 1 1 d
F23 F 0.7390(5) 1.4132(5) 0.6142(4) 0.0242(11) Uani 1 1 d
F24 F 1.0109(6) 1.3666(5) 0.6387(4) 0.0201(11) Uani 1 1 d
F25 F 1.0092(5) 1.0322(5) 0.3247(3) 0.0168(10) Uani 1 1 d
F26 F 0.6348(5) 1.2443(5) 0.3842(4) 0.0255(12) Uani 1 1 d
F27 F 0.9131(6) 1.2535(5) 0.2753(4) 0.0252(12) Uani 1 1 d
F28 F 0.7983(5) 1.0651(5) 0.2386(3) 0.0194(11) Uani 1 1 d
F29 F 0.5414(5) 1.0931(5) 0.1956(3) 0.0201(11) Uani 1 1 d
F30 F 0.6987(5) 0.8673(5) 0.2214(4) 0.0223(11) Uani 1 1 d
F31 F 0.9336(5) 0.9103(5) 0.0676(3) 0.0186(10) Uani 1 1 d
F32 F 0.6837(6) 0.9318(6) 0.0326(4) 0.0269(12) Uani 1 1 d
F33 F 1.2134(5) 0.8661(5) -0.0569(3) 0.0181(10) Uani 1 1 d
F34 F 1.0641(6) 0.6854(6) -0.0386(4) 0.0325(13) Uani 1 1 d
F35 F 1.2724(6) 0.6687(5) 0.0466(4) 0.0282(12) Uani 1 1 d
F36 F 0.9853(5) 0.7167(5) 0.1700(3) 0.0210(11) Uani 1 1 d

loop_
_atom_site_aniso_label
_atom_site_aniso_U_11
_atom_site_aniso_U_22
_atom_site_aniso_U_33
_atom_site_aniso_U_23
_atom_site_aniso_U_13
_atom_site_aniso_U_12
Xe1 0.0174(3) 0.0184(3) 0.0150(2) 0.00384(19) -0.0095(2) -0.0071(2)
Xe2 0.0235(3) 0.0217(3) 0.0239(3) 0.0042(2) -0.0147(2) -0.0121(2)
Ti1 0.0121(6) 0.0185(8) 0.0095(6) 0.0014(5) -0.0074(5) -0.0068(6)
Ti2 0.0118(6) 0.0185(8) 0.0107(6) 0.0022(5) -0.0076(5) -0.0065(6)
Ti3 0.0156(7) 0.0146(8) 0.0134(6) 0.0021(5) -0.0103(6) -0.0055(6)
Ti4 0.0134(6) 0.0158(8) 0.0117(6) 0.0021(5) -0.0096(5) -0.0052(6)
Ti5 0.0112(6) 0.0186(8) 0.0111(6) 0.0021(5) -0.0074(5) -0.0059(6)
Ti6 0.0143(7) 0.0165(8) 0.0126(6) 0.0029(5) -0.0090(6) -0.0068(6)
F1 0.031(3) 0.030(3) 0.021(2) -0.002(2) -0.008(2) 0.002(3)
F2 0.031(3) 0.035(4) 0.036(3) 0.006(2) -0.026(2) -0.018(3)
F3 0.041(3) 0.030(3) 0.031(3) 0.021(2) -0.020(3) -0.018(3)
F4 0.021(2) 0.035(3) 0.015(2) 0.001(2) -0.008(2) -0.003(2)
F5 0.028(3) 0.028(3) 0.028(3) 0.009(2) -0.019(2) -0.007(2)
F6 0.033(3) 0.032(3) 0.029(3) 0.013(2) -0.019(2) -0.017(3)
F7 0.023(3) 0.032(3) 0.033(3) 0.005(2) -0.018(2) -0.014(2)
F8 0.043(3) 0.034(4) 0.050(3) 0.001(3) -0.031(3) -0.023(3)
F9 0.034(3) 0.021(3) 0.035(3) -0.001(2) -0.016(2) -0.006(2)
F10 0.040(3) 0.029(3) 0.024(3) 0.002(2) -0.020(2) -0.012(3)
F11 0.027(3) 0.022(3) 0.017(2) 0.0044(19) -0.016(2) -0.013(2)
F12 0.015(2) 0.029(3) 0.026(3) -0.004(2) -0.009(2) -0.003(2)
F13 0.023(2) 0.029(3) 0.015(2) 0.005(2) -0.011(2) -0.014(2)
F14 0.023(2) 0.021(3) 0.014(2) 0.0036(19) -0.0079(19) -0.013(2)
F15 0.018(2) 0.027(3) 0.016(2) 0.003(2) -0.0133(19) -0.010(2)
F16 0.016(2) 0.030(3) 0.016(2) 0.003(2) -0.0100(19) -0.005(2)
F17 0.020(2) 0.024(3) 0.016(2) 0.007(2) -0.0104(19) -0.011(2)
F18 0.020(2) 0.022(3) 0.017(2) -0.0027(19) -0.0122(19) -0.005(2)
F19 0.015(2) 0.024(3) 0.018(2) -0.002(2) -0.0110(19) -0.001(2)
F20 0.017(2) 0.023(3) 0.018(2) 0.0074(19) -0.0132(19) -0.008(2)
F21 0.019(2) 0.021(3) 0.016(2) -0.0005(19) -0.0077(19) -0.009(2)
F22 0.032(3) 0.028(3) 0.019(2) 0.014(2) -0.014(2) -0.016(2)
F23 0.023(3) 0.024(3) 0.028(3) -0.005(2) -0.014(2) 0.000(2)
F24 0.028(3) 0.022(3) 0.021(2) 0.002(2) -0.019(2) -0.011(2)
F25 0.014(2) 0.024(3) 0.017(2) 0.0017(19) -0.0095(19) -0.007(2)
F26 0.019(2) 0.025(3) 0.034(3) 0.001(2) -0.016(2) 0.001(2)
F27 0.034(3) 0.026(3) 0.022(2) 0.011(2) -0.012(2) -0.018(2)
F28 0.021(2) 0.031(3) 0.011(2) 0.003(2) -0.0100(19) -0.011(2)
F29 0.013(2) 0.032(3) 0.017(2) 0.002(2) -0.0075(19) -0.003(2)
F30 0.023(2) 0.022(3) 0.025(3) 0.008(2) -0.008(2) -0.012(2)
F31 0.012(2) 0.026(3) 0.017(2) 0.001(2) -0.0055(19) -0.001(2)
F32 0.027(3) 0.043(4) 0.019(2) 0.001(2) -0.011(2) -0.018(3)
F33 0.020(2) 0.026(3) 0.013(2) 0.0048(19) -0.0083(19) -0.009(2)
F34 0.041(3) 0.037(4) 0.031(3) -0.002(3) -0.022(3) -0.016(3)
F35 0.022(3) 0.024(3) 0.040(3) 0.011(2) -0.016(2) 0.000(2)
F36 0.023(2) 0.030(3) 0.015(2) 0.012(2) -0.009(2) -0.013(2)

loop_
_atom_type_symbol
_atom_type_scat_dispersion_real
_atom_type_scat_dispersion_imag
_atom_type_scat_source
_atom_type_scat_dispersion_source
F 0.01794 0.01033 'International Tables Volume C Table 6.1.1.4 (pp. 500-502)' 'Henke, Gullikson and Davis, At. Data and Nucl. Data Tables, 1993, 54, 2'
Xe -0.30582 2.04728 'International Tables Volume C Table 6.1.1.4 (pp. 500-502)' 'Henke, Gullikson and Davis, At. Data and Nucl. Data Tables, 1993, 54, 2'
Ti 0.29130 0.45317 'International Tables Volume C Table 6.1.1.4 (pp. 500-502)' 'Henke, Gullikson and Davis, At. Data and Nucl. Data Tables, 1993, 54, 2'

loop_
_exptl_crystal_face_index_h
_exptl_crystal_face_index_k
_exptl_crystal_face_index_l
_exptl_crystal_face_perp_dist
_exptl_oxdiff_crystal_face_indexfrac_h
_exptl_oxdiff_crystal_face_indexfrac_k
_exptl_oxdiff_crystal_face_indexfrac_l
_exptl_oxdiff_crystal_face_x
_exptl_oxdiff_crystal_face_y
_exptl_oxdiff_crystal_face_z
2 15 0 0.0155 1.9978 14.9952 0.0105 0.7254 -0.3179 0.5541
-2 -15 0 0.0155 -1.9978 -14.9952 -0.0105 -0.7254 0.3179 -0.5541
-4 -1 -19 0.2045 -4.0158 -0.9981 -18.9925 -0.5508 0.3004 0.7850
4 1 19 0.2045 4.0158 0.9981 18.9925 0.5508 -0.3004 -0.7850
-13 -2 1 0.0940 -12.9877 -1.9983 1.0084 -0.4242 -0.9338 -0.0880
13 2 -1 0.0145 12.9877 1.9983 -1.0084 0.4242 0.9338 0.0880

loop_
_geom_angle_atom_site_label_1
_geom_angle_atom_site_label_2
_geom_angle_atom_site_label_3
_geom_angle
_geom_angle_site_symmetry_1
_geom_angle_site_symmetry_3
F1 Xe1 F3 80.4(3) . .
F1 Xe1 F5 85.2(3) . .
F3 Xe1 F5 79.9(2) . .
F1 Xe1 F4 160.1(2) . .
F3 Xe1 F4 80.0(3) . .
F5 Xe1 F4 87.8(2) . .
F1 Xe1 F2 88.6(3) . .
F3 Xe1 F2 79.0(2) . .
F5 Xe1 F2 158.8(2) . .
F4 Xe1 F2 91.2(2) . .
F1 Xe1 F11 109.3(2) . .
F3 Xe1 F11 146.1(2) . .
F5 Xe1 F11 69.0(2) . .
F4 Xe1 F11 85.4(2) . .
F2 Xe1 F11 132.0(2) . .
F8 Xe2 F7 79.9(3) . .
F8 Xe2 F6 78.9(3) . .
F7 Xe2 F6 88.1(2) . .
F8 Xe2 F9 79.9(3) . .
F7 Xe2 F9 159.7(2) . .
F6 Xe2 F9 88.5(2) . .
F8 Xe2 F10 79.4(3) . .
F7 Xe2 F10 88.7(2) . .
F6 Xe2 F10 158.3(2) . .
F9 Xe2 F10 87.1(2) . .
F12 Ti1 F11 95.6(2) . .
F12 Ti1 F13 93.8(2) . .
F11 Ti1 F13 94.7(2) . .
F12 Ti1 F15 93.8(2) . .
F11 Ti1 F15 89.7(2) . .
F13 Ti1 F15 170.8(2) . .
F12 Ti1 F14 91.9(2) . .
F11 Ti1 F14 171.7(2) . .
F13 Ti1 F14 88.3(2) . .
F15 Ti1 F14 86.3(2) . .
F12 Ti1 F25 177.2(2) . 2_776
F11 Ti1 F25 87.2(2) . 2_776
F13 Ti1 F25 86.0(2) . 2_776
F15 Ti1 F25 86.1(2) . 2_776
F14 Ti1 F25 85.3(2) . 2_776
F16 Ti2 F18 100.5(2) . .
F16 Ti2 F17 96.2(2) . .
F18 Ti2 F17 98.0(2) . .
F16 Ti2 F20 92.4(2) . .
F18 Ti2 F20 90.9(2) . .
F17 Ti2 F20 166.2(2) . .
F16 Ti2 F19 168.6(2) . .
F18 Ti2 F19 90.1(2) . .
F17 Ti2 F19 86.5(2) . .
F20 Ti2 F19 83.0(2) . .
F16 Ti2 F15 87.3(2) . .
F18 Ti2 F15 169.2(2) . .
F17 Ti2 F15 88.5(2) . .
F20 Ti2 F15 81.1(2) . .
F19 Ti2 F15 81.7(2) . .
F23 Ti3 F22 99.3(3) . .
F23 Ti3 F24 100.9(2) . .
F22 Ti3 F24 98.7(2) . .
F23 Ti3 F19 164.9(2) . 2_776
F22 Ti3 F19 90.9(2) . 2_776
F24 Ti3 F19 88.4(2) . 2_776
F23 Ti3 F14 87.9(2) . .
F22 Ti3 F14 167.6(2) . .
F24 Ti3 F14 89.7(2) . .
F19 Ti3 F14 80.2(2) 2_776 .
F23 Ti3 F21 89.5(2) . .
F22 Ti3 F21 87.9(2) . .
F24 Ti3 F21 166.5(2) . .
F19 Ti3 F21 79.7(2) 2_776 .
F14 Ti3 F21 82.05(19) . .
F27 Ti4 F26 98.3(3) . .
F27 Ti4 F28 94.9(2) . .
F26 Ti4 F28 91.9(2) . .
F27 Ti4 F21 93.2(2) . .
F26 Ti4 F21 92.4(2) . .
F28 Ti4 F21 170.2(2) . .
F27 Ti4 F20 168.3(2) . .
F26 Ti4 F20 93.2(2) . .
F28 Ti4 F20 86.6(2) . .
F21 Ti4 F20 84.4(2) . .
F27 Ti4 F25 87.8(2) . .
F26 Ti4 F25 173.8(2) . .
F28 Ti4 F25 86.0(2) . .
F21 Ti4 F25 88.8(2) . .
F20 Ti4 F25 80.8(2) . .
F32 Ti5 F30 99.5(3) . .
F32 Ti5 F29 95.0(2) . .
F30 Ti5 F29 99.0(2) . .
F32 Ti5 F31 89.8(2) . .
F30 Ti5 F31 90.3(2) . .
F29 Ti5 F31 168.7(2) . .
F32 Ti5 F33 92.4(2) . 2_775
F30 Ti5 F33 166.3(2) . 2_775
F29 Ti5 F33 86.7(2) . 2_775
F31 Ti5 F33 82.9(2) . 2_775
F32 Ti5 F28 170.8(2) . .
F30 Ti5 F28 87.0(2) . .
F29 Ti5 F28 90.5(2) . .
F31 Ti5 F28 83.5(2) . .
F33 Ti5 F28 80.46(19) 2_775 .
F34 Ti6 F35 98.3(3) . .
F34 Ti6 F36 96.9(2) . .
F35 Ti6 F36 97.0(2) . .
F34 Ti6 F33 93.3(2) . .
F35 Ti6 F33 91.4(2) . .
F36 Ti6 F33 165.8(2) . .
F34 Ti6 F31 93.0(3) . .
F35 Ti6 F31 167.9(3) . .
F36 Ti6 F31 85.9(2) . .
F33 Ti6 F31 83.6(2) . .
F34 Ti6 F13 171.3(3) . 2_776
F35 Ti6 F13 88.1(3) . 2_776
F36 Ti6 F13 88.2(2) . 2_776
F33 Ti6 F13 80.63(19) . 2_776
F31 Ti6 F13 80.2(2) . 2_776
Ti1 F11 Xe1 157.6(2) . .
Ti1 F13 Ti6 156.2(3) . 2_776
Ti1 F14 Ti3 166.1(3) . .
Ti1 F15 Ti2 155.4(3) . .
Ti2 F19 Ti3 144.5(3) . 2_776
Ti2 F20 Ti4 169.5(3) . .
Ti4 F21 Ti3 154.3(3) . .
Ti1 F25 Ti4 160.0(3) 2_776 .
Ti4 F28 Ti5 165.0(3) . .
Ti5 F31 Ti6 150.5(3) . .
Ti6 F33 Ti5 161.6(3) . 2_775

loop_
_geom_bond_atom_site_label_1
_geom_bond_atom_site_label_2
_geom_bond_distance
_geom_bond_site_symmetry_2
Xe1 F1 1.812(5) .
Xe1 F3 1.814(5) .
Xe1 F5 1.837(5) .
Xe1 F4 1.838(5) .
Xe1 F2 1.841(5) .
Xe1 F11 2.609(5) .
Xe2 F8 1.806(5) .
Xe2 F7 1.835(5) .
Xe2 F6 1.838(5) .
Xe2 F9 1.842(6) .
Xe2 F10 1.849(5) .
Ti1 F12 1.729(5) .
Ti1 F11 1.807(5) .
Ti1 F13 1.882(5) .
Ti1 F15 1.892(5) .
Ti1 F14 1.920(5) .
Ti1 F25 1.974(5) 2_776
Ti2 F16 1.728(5) .
Ti2 F18 1.781(5) .
Ti2 F17 1.813(5) .
Ti2 F20 1.944(5) .
Ti2 F19 1.960(5) .
Ti2 F15 2.007(5) .
Ti3 F23 1.747(5) .
Ti3 F22 1.751(4) .
Ti3 F24 1.791(5) .
Ti3 F19 1.981(5) 2_776
Ti3 F14 2.011(5) .
Ti3 F21 2.015(5) .
Ti4 F27 1.740(5) .
Ti4 F26 1.743(5) .
Ti4 F28 1.900(5) .
Ti4 F21 1.905(5) .
Ti4 F20 1.965(5) .
Ti4 F25 1.987(5) .
Ti5 F32 1.736(5) .
Ti5 F30 1.772(5) .
Ti5 F29 1.807(5) .
Ti5 F31 1.947(5) .
Ti5 F33 1.992(5) 2_775
Ti5 F28 2.015(5) .
Ti6 F34 1.731(5) .
Ti6 F35 1.749(5) .
Ti6 F36 1.807(4) .
Ti6 F33 1.941(5) .
Ti6 F31 1.981(5) .
Ti6 F13 2.048(5) 2_776
F13 Ti6 2.048(5) 2_776
F19 Ti3 1.981(5) 2_776
F25 Ti1 1.974(5) 2_776
F33 Ti5 1.992(5) 2_775
